data_4083512
loop_
_publ_author_name
'Zhao, Shu-Bin'
'Wu, Gang'
'Wang, Suning'

_publ_section_title
;
 Steric Impact of Neutral N,N-Chelates on the Structure and Stability of
 Five-Coordinate Platinum(IV) Complexes:fac-PtIVMe3Complexes of BAB and
 BAM
;
_journal_issue 6
_journal_name_full Organometallics
_journal_page_first 1030
_journal_paper_doi 10.1021/om701264z
_journal_volume 27
_journal_year 2008
_chemical_formula_sum 'C22 H29 F6 N4 O P Pt'
_chemical_formula_weight 705.55
_chemical_name_systematic
;

 ?

;
_space_group_IT_number 2
_symmetry_cell_setting triclinic
_symmetry_space_group_name_Hall '-P 1'
_symmetry_space_group_name_H-M 'P -1'
_atom_sites_solution_hydrogens geom
_atom_sites_solution_primary direct
_atom_sites_solution_secondary difmap
_audit_creation_method SHELXL-97
_cell_angle_alpha 66.8140(10)
_cell_angle_beta 73.8590(10)
_cell_angle_gamma 83.8020(10)
_cell_formula_units_Z 2
_cell_length_a 9.2523(11)
_cell_length_b 11.2105(13)
_cell_length_c 13.4198(16)
_cell_measurement_reflns_used 9897
_cell_measurement_temperature 453(2)
_cell_measurement_theta_max 27.12
_cell_measurement_theta_min 2.29
_cell_volume 1229.1(3)
_computing_cell_refinement 'Bruker SMART'
_computing_data_collection 'Bruker SMART'
_computing_data_reduction 'Bruker SAINT'
_computing_molecular_graphics 'Bruker SHELXTL'
_computing_publication_material 'Bruker SHELXTL'
_computing_structure_refinement 'SHELXL-97 (Sheldrick, 1997)'
_computing_structure_solution 'SHELXS-97 (Sheldrick, 1990)'
_diffrn_ambient_temperature 453(2)
_diffrn_measured_fraction_theta_full 0.968
_diffrn_measured_fraction_theta_max 0.968
_diffrn_measurement_device_type 'CCD area detector'
_diffrn_measurement_method 'phi and omega scans'
_diffrn_radiation_monochromator graphite
_diffrn_radiation_source 'fine-focus sealed tube'
_diffrn_radiation_type MoK\a
_diffrn_radiation_wavelength 0.71073
_diffrn_reflns_av_R_equivalents 0.0217
_diffrn_reflns_av_sigmaI/netI 0.0234
_diffrn_reflns_limit_h_max 11
_diffrn_reflns_limit_h_min -11
_diffrn_reflns_limit_k_max 14
_diffrn_reflns_limit_k_min -14
_diffrn_reflns_limit_l_max 17
_diffrn_reflns_limit_l_min -16
_diffrn_reflns_number 13360
_diffrn_reflns_theta_full 27.13
_diffrn_reflns_theta_max 27.13
_diffrn_reflns_theta_min 1.71
_exptl_absorpt_coefficient_mu 5.842
_exptl_absorpt_correction_T_max 0.4744
_exptl_absorpt_correction_T_min 0.3229
_exptl_absorpt_correction_type multi-scan
_exptl_crystal_colour clear
_exptl_crystal_density_diffrn 1.906
_exptl_crystal_density_meas ?
_exptl_crystal_density_method 'not measured'
_exptl_crystal_description Block
_exptl_crystal_F_000 688
_exptl_crystal_size_max 0.25
_exptl_crystal_size_mid 0.20
_exptl_crystal_size_min 0.15
_refine_diff_density_max 1.140
_refine_diff_density_min -1.307
_refine_diff_density_rms 0.087
_refine_ls_extinction_method none
_refine_ls_goodness_of_fit_ref 1.074
_refine_ls_hydrogen_treatment mixed
_refine_ls_matrix_type full
_refine_ls_number_parameters 399
_refine_ls_number_reflns 5272
_refine_ls_number_restraints 0
_refine_ls_restrained_S_all 1.074
_refine_ls_R_factor_all 0.0201
_refine_ls_R_factor_gt 0.0186
_refine_ls_shift/su_max 0.001
_refine_ls_shift/su_mean 0.000
_refine_ls_structure_factor_coef Fsqd
_refine_ls_weighting_details 'calc w=1/[\s^2^(Fo^2^)+(0.0230P)^2^+1.1000P] where P=(Fo^2^+2Fc^2^)/3'
_refine_ls_weighting_scheme calc
_refine_ls_wR_factor_gt 0.0464
_refine_ls_wR_factor_ref 0.0470
_reflns_number_gt 5029
_reflns_number_total 5272
_reflns_threshold_expression >2sigma(I)
_cod_data_source_file compound3a.cif
_cod_data_source_block zs182
_cod_depositor_comments
;
The following automatic conversions were performed:

'_symmetry_cell_setting' value 'Triclinic' changed to 'triclinic'
according to
/usr/data/users/saulius/automatic-downloads/retrospective/ACS/lib/dictionaries/cif_core.dic
dictionary named 'cif_core.dic' version 2.4.2 from
2011-04-26.

'_exptl_absorpt_correction_type' value 'Multi-scan'
changed to 'multi-scan' according to
/usr/data/users/saulius/automatic-downloads/retrospective/ACS/lib/dictionaries/cif_core.dic
dictionary named 'cif_core.dic' version 2.4.2 from 2011-04-26.

Automatic conversion script
Id: cif_fix_values 2281 2013-09-26 08:29:07Z andrius 

The following automatic conversions were performed:

'_exptl_crystal_density_meas' value 'not measured' was changed to '?'
- the value is perceived as not measured.

Automatic conversion script
Id: cif_fix_values 3008 2015-01-20 13:52:24Z robertas 
;
_cod_original_sg_symbol_H-M P-1
_cod_database_code 4083512

loop_
_symmetry_equiv_pos_as_xyz
'x, y, z'
'-x, -y, -z'

loop_
_atom_site_label
_atom_site_type_symbol
_atom_site_fract_x
_atom_site_fract_y
_atom_site_fract_z
_atom_site_U_iso_or_equiv
_atom_site_adp_type
_atom_site_occupancy
_atom_site_symmetry_multiplicity
_atom_site_calc_flag
_atom_site_refinement_flags
_atom_site_disorder_assembly
_atom_site_disorder_group
Pt1 Pt 0.024451(10) 0.370248(9) 0.330667(8) 0.02079(4) Uani 1 1 d . . .
O1 O 0.2029(2) 0.21038(19) 0.33856(18) 0.0312(5) Uani 1 1 d . B .
F1 F -0.1144(4) 0.0244(4) 0.1132(3) 0.1071(13) Uani 1 1 d . A .
F2 F -0.2851(5) -0.1697(4) 0.3498(3) 0.1136(14) Uani 1 1 d . A .
F3 F -0.3271(9) -0.0865(9) 0.1946(8) 0.117(3) Uani 0.50 1 d P A 1
F3A F -0.1035(14) -0.1765(8) 0.1986(9) 0.155(5) Uani 0.50 1 d P A 1
F4A F -0.0573(9) -0.0489(9) 0.2776(7) 0.115(3) Uani 0.50 1 d P A 1
F6A F -0.2718(15) 0.0370(10) 0.2734(11) 0.142(4) Uani 0.50 1 d P A 1
F4 F -0.0560(6) -0.1409(6) 0.2608(4) 0.0556(13) Uani 0.50 1 d P A 2
F5 F -0.1891(6) 0.0257(7) 0.2815(7) 0.0645(18) Uani 0.50 1 d P A 2
F5A F -0.3518(6) -0.0042(5) 0.1950(6) 0.0625(15) Uani 0.50 1 d P A 2
F6 F -0.2214(7) -0.1787(5) 0.1802(5) 0.0569(13) Uani 0.50 1 d P A 2
N1 N 0.2214(3) 0.4928(2) 0.30614(19) 0.0249(5) Uani 1 1 d . . .
N2 N 0.2057(3) 0.7006(2) 0.1558(2) 0.0266(5) Uani 1 1 d . . .
N3 N 0.1861(3) 0.5995(2) 0.0324(2) 0.0290(5) Uani 1 1 d . . .
N4 N 0.0861(3) 0.3834(2) 0.1497(2) 0.0259(5) Uani 1 1 d . . .
C1 C -0.0234(4) 0.3274(3) 0.4988(2) 0.0352(7) Uani 1 1 d . . .
H1A H -0.1305 0.3234 0.5294 0.053 Uiso 1 1 calc R . .
H1B H 0.0176 0.3935 0.5116 0.053 Uiso 1 1 calc R . .
H1C H 0.0200 0.2451 0.5345 0.053 Uiso 1 1 calc R . .
C2 C -0.1509(3) 0.2518(3) 0.3677(3) 0.0326(6) Uani 1 1 d . . .
H2A H -0.2278 0.2593 0.4298 0.049 Uiso 1 1 calc R . .
H2B H -0.1165 0.1636 0.3872 0.049 Uiso 1 1 calc R . .
H2C H -0.1909 0.2765 0.3037 0.049 Uiso 1 1 calc R . .
C3 C -0.1377(3) 0.5073(3) 0.3314(3) 0.0308(6) Uani 1 1 d . . .
H3A H -0.1788 0.5274 0.2683 0.046 Uiso 1 1 calc R . .
H3B H -0.0950 0.5842 0.3267 0.046 Uiso 1 1 calc R . .
H3C H -0.2162 0.4750 0.3996 0.046 Uiso 1 1 calc R . .
C4 C 0.3025(3) 0.4320(3) 0.3820(3) 0.0318(6) Uani 1 1 d . . .
H4A H 0.2781 0.3462 0.4294 0.038 Uiso 1 1 calc R . .
C5 C 0.4195(3) 0.4886(3) 0.3941(3) 0.0348(7) Uani 1 1 d . . .
H5A H 0.4721 0.4398 0.4468 0.042 Uiso 1 1 calc R . .
C6 C 0.4581(3) 0.6156(3) 0.3292(3) 0.0338(7) Uani 1 1 d . . .
H6A H 0.5348 0.6550 0.3377 0.041 Uiso 1 1 calc R . .
C7 C 0.3786(3) 0.6831(3) 0.2502(3) 0.0295(6) Uani 1 1 d . . .
C8 C 0.3855(4) 0.8112(3) 0.1667(3) 0.0387(7) Uani 1 1 d . . .
H8A H 0.4495 0.8776 0.1531 0.046 Uiso 1 1 calc R . .
C9 C 0.2822(4) 0.8180(3) 0.1113(3) 0.0366(7) Uani 1 1 d . . .
C10 C 0.2634(3) 0.6162(3) 0.2412(2) 0.0244(5) Uani 1 1 d . . .
C11 C 0.1090(3) 0.6711(3) 0.1004(3) 0.0273(6) Uani 1 1 d . . .
C12 C 0.2823(4) 0.6546(3) -0.0743(3) 0.0403(8) Uani 1 1 d . . .
H12A H 0.3120 0.7412 -0.1091 0.048 Uiso 1 1 calc R . .
C13 C 0.3263(4) 0.5650(4) -0.1201(3) 0.0418(8) Uani 1 1 d . . .
H13A H 0.3913 0.5780 -0.1903 0.050 Uiso 1 1 calc R . .
C14 C 0.2537(3) 0.4455(3) -0.0400(3) 0.0326(7) Uani 1 1 d . . .
C15 C 0.2471(4) 0.3223(4) -0.0389(3) 0.0381(7) Uani 1 1 d . . .
H15A H 0.3026 0.3007 -0.0988 0.046 Uiso 1 1 calc R . .
C16 C 0.1549(4) 0.2328(4) 0.0544(3) 0.0407(8) Uani 1 1 d . . .
H16A H 0.1439 0.1501 0.0568 0.049 Uiso 1 1 calc R . .
C17 C 0.0787(4) 0.2660(3) 0.1445(3) 0.0340(7) Uani 1 1 d . . .
H17A H 0.0179 0.2030 0.2060 0.041 Uiso 1 1 calc R . .
C18 C 0.1685(3) 0.4709(3) 0.0551(2) 0.0266(6) Uani 1 1 d . . .
C19A C 0.4484(5) 0.1495(5) 0.3469(5) 0.0326(11) Uani 0.60 1 d P B 1
H19A H 0.5447 0.1242 0.3088 0.039 Uiso 0.60 1 calc PR B 1
H19D H 0.4654 0.2007 0.3864 0.039 Uiso 0.60 1 calc PR B 1
C20A C 0.3508(6) 0.0316(5) 0.4264(5) 0.0383(12) Uani 0.60 1 d P B 1
H20C H 0.3608 0.0052 0.5022 0.046 Uiso 0.60 1 calc PR B 1
H20D H 0.3781 -0.0407 0.4024 0.046 Uiso 0.60 1 calc PR B 1
C19 C 0.3751(12) 0.0927(10) 0.2347(10) 0.058(3) Uani 0.40 1 d P B 2
H19B H 0.3129 0.0914 0.1877 0.070 Uiso 0.40 1 calc PR B 2
H19C H 0.4795 0.0771 0.2027 0.070 Uiso 0.40 1 calc PR B 2
C20 C 0.3173(16) 0.0018(11) 0.3574(13) 0.090(5) Uani 0.40 1 d P B 2
H20A H 0.3993 -0.0231 0.3935 0.108 Uiso 0.40 1 calc PR B 2
H20B H 0.2753 -0.0761 0.3615 0.108 Uiso 0.40 1 calc PR B 2
C21 C 0.1890(4) 0.0775(4) 0.4201(4) 0.0536(11) Uani 1 1 d . . .
C22 C 0.3517(4) 0.2249(3) 0.2632(3) 0.0406(8) Uani 1 1 d . . .
P1 P -0.19805(9) -0.07380(7) 0.23112(7) 0.03215(17) Uani 1 1 d . . .
H11A H 0.026(4) 0.617(3) 0.157(3) 0.021(7) Uiso 1 1 d . . .
H11B H 0.076(4) 0.751(3) 0.054(3) 0.029(8) Uiso 1 1 d . . .
H9A H 0.257(5) 0.887(4) 0.054(4) 0.050(11) Uiso 1 1 d . . .
H21A H 0.129(4) 0.040(4) 0.396(3) 0.036(10) Uiso 1 1 d . . .
H21B H 0.128(6) 0.076(5) 0.489(4) 0.078(16) Uiso 1 1 d . . .
H22A H 0.355(4) 0.193(4) 0.216(3) 0.033 Uiso 1 1 d . . .
H22B H 0.382(4) 0.312(4) 0.226(3) 0.031 Uiso 1 1 d . . .

loop_
_atom_site_aniso_label
_atom_site_aniso_U_11
_atom_site_aniso_U_22
_atom_site_aniso_U_33
_atom_site_aniso_U_23
_atom_site_aniso_U_13
_atom_site_aniso_U_12
Pt1 0.01846(6) 0.02105(6) 0.02054(6) -0.00606(4) -0.00287(4) -0.00352(4)
O1 0.0221(10) 0.0223(10) 0.0375(12) -0.0020(9) -0.0022(9) -0.0034(8)
F1 0.109(3) 0.111(3) 0.0602(17) 0.0285(17) -0.0273(17) -0.058(2)
F2 0.142(3) 0.115(3) 0.0564(18) -0.0179(18) 0.0208(19) -0.069(3)
F3 0.085(5) 0.124(7) 0.165(8) -0.035(7) -0.085(5) -0.029(5)
F3A 0.173(10) 0.082(5) 0.160(9) -0.055(6) 0.020(8) 0.072(7)
F4A 0.093(5) 0.121(6) 0.119(6) 0.004(5) -0.070(5) -0.038(5)
F6A 0.195(12) 0.103(6) 0.190(10) -0.112(7) -0.079(10) 0.048(8)
F4 0.051(3) 0.068(3) 0.067(3) -0.041(3) -0.036(2) 0.036(3)
F5 0.049(3) 0.069(4) 0.124(5) -0.075(4) -0.044(3) 0.012(3)
F5A 0.046(3) 0.055(3) 0.115(5) -0.047(3) -0.049(3) 0.021(2)
F6 0.067(3) 0.053(3) 0.083(3) -0.057(3) -0.031(3) 0.017(3)
N1 0.0258(12) 0.0270(12) 0.0234(11) -0.0099(10) -0.0064(10) -0.0038(9)
N2 0.0272(12) 0.0207(11) 0.0309(13) -0.0077(10) -0.0079(10) -0.0034(9)
N3 0.0326(13) 0.0274(12) 0.0225(12) -0.0065(10) -0.0020(10) -0.0077(10)
N4 0.0233(12) 0.0262(12) 0.0271(12) -0.0102(10) -0.0022(10) -0.0070(9)
C1 0.0378(17) 0.0404(18) 0.0208(14) -0.0067(13) -0.0026(13) -0.0058(14)
C2 0.0242(14) 0.0325(16) 0.0344(16) -0.0082(13) -0.0002(12) -0.0107(12)
C3 0.0307(15) 0.0304(15) 0.0274(15) -0.0097(12) -0.0040(12) 0.0019(12)
C4 0.0320(16) 0.0328(16) 0.0293(15) -0.0070(12) -0.0111(13) -0.0047(12)
C5 0.0292(15) 0.0494(19) 0.0299(15) -0.0159(14) -0.0121(13) -0.0018(13)
C6 0.0230(14) 0.0495(19) 0.0368(16) -0.0243(15) -0.0050(12) -0.0080(13)
C7 0.0245(14) 0.0352(16) 0.0328(15) -0.0193(13) -0.0018(12) -0.0062(12)
C8 0.0333(17) 0.0313(16) 0.053(2) -0.0180(15) -0.0079(15) -0.0093(13)
C9 0.0381(17) 0.0242(15) 0.0429(18) -0.0083(14) -0.0073(15) -0.0067(13)
C10 0.0213(13) 0.0279(14) 0.0260(13) -0.0143(11) -0.0016(11) -0.0036(11)
C11 0.0289(15) 0.0238(14) 0.0276(14) -0.0071(12) -0.0078(12) -0.0024(12)
C12 0.0447(19) 0.0414(19) 0.0262(15) -0.0065(14) 0.0010(14) -0.0168(15)
C13 0.0391(18) 0.053(2) 0.0275(16) -0.0137(15) 0.0045(14) -0.0158(15)
C14 0.0267(15) 0.0445(18) 0.0281(15) -0.0175(14) -0.0009(12) -0.0082(13)
C15 0.0312(16) 0.053(2) 0.0360(17) -0.0286(16) 0.0029(13) -0.0072(14)
C16 0.0412(19) 0.0418(19) 0.0466(19) -0.0283(16) -0.0020(15) -0.0099(15)
C17 0.0337(16) 0.0337(16) 0.0359(16) -0.0165(13) -0.0012(13) -0.0131(13)
C18 0.0238(13) 0.0321(15) 0.0249(14) -0.0107(12) -0.0062(11) -0.0059(11)
C19A 0.017(2) 0.027(2) 0.042(3) -0.007(2) 0.000(2) -0.0004(18)
C20A 0.028(3) 0.028(3) 0.045(3) -0.004(2) -0.003(2) 0.003(2)
C19 0.050(6) 0.040(5) 0.071(7) -0.013(5) -0.010(5) 0.008(4)
C20 0.075(9) 0.037(6) 0.096(11) 0.011(6) 0.017(8) 0.010(6)
C21 0.0340(19) 0.0251(17) 0.069(3) 0.0048(17) 0.0043(19) -0.0021(14)
C22 0.0244(15) 0.0299(18) 0.050(2) -0.0071(15) 0.0054(15) -0.0021(13)
P1 0.0335(4) 0.0223(4) 0.0397(4) -0.0116(3) -0.0090(3) 0.0020(3)

loop_
_atom_type_symbol
_atom_type_description
_atom_type_scat_dispersion_real
_atom_type_scat_dispersion_imag
_atom_type_scat_source
C C 0.0033 0.0016 'International Tables Vol C Tables 4.2.6.8 and 6.1.1.4'
H H 0.0000 0.0000 'International Tables Vol C Tables 4.2.6.8 and 6.1.1.4'
N N 0.0061 0.0033 'International Tables Vol C Tables 4.2.6.8 and 6.1.1.4'
F F 0.0171 0.0103 'International Tables Vol C Tables 4.2.6.8 and 6.1.1.4'
P P 0.1023 0.0942 'International Tables Vol C Tables 4.2.6.8 and 6.1.1.4'
Pt Pt -1.7033 8.3905 'International Tables Vol C Tables 4.2.6.8 and 6.1.1.4'
O O 0.0106 0.0060 'International Tables Vol C Tables 4.2.6.8 and 6.1.1.4'

loop_
_geom_angle_atom_site_label_1
_geom_angle_atom_site_label_2
_geom_angle_atom_site_label_3
_geom_angle
C3 Pt1 C2 84.04(13)
C3 Pt1 C1 84.81(13)
C2 Pt1 C1 86.20(13)
C3 Pt1 N1 97.47(11)
C2 Pt1 N1 174.65(10)
C1 Pt1 N1 88.82(11)
C3 Pt1 N4 102.92(11)
C2 Pt1 N4 89.55(11)
C1 Pt1 N4 170.76(11)
N1 Pt1 N4 95.09(8)
C3 Pt1 O1 177.34(10)
C2 Pt1 O1 94.85(11)
C1 Pt1 O1 92.71(11)
N1 Pt1 O1 83.43(8)
N4 Pt1 O1 79.46(8)
C22 O1 C21 107.5(2)
C22 O1 Pt1 125.69(18)
C21 O1 Pt1 126.8(2)
C10 N1 C4 113.9(2)
C10 N1 Pt1 133.46(19)
C4 N1 Pt1 112.15(19)
C10 N2 C9 108.2(2)
C10 N2 C11 127.8(2)
C9 N2 C11 122.5(3)
C18 N3 C12 108.1(3)
C18 N3 C11 127.1(2)
C12 N3 C11 124.5(3)
C18 N4 C17 113.7(3)
C18 N4 Pt1 131.00(19)
C17 N4 Pt1 111.7(2)
N1 C4 C5 124.6(3)
C6 C5 C4 120.6(3)
C5 C6 C7 117.5(3)
C6 C7 C10 118.2(3)
C6 C7 C8 134.9(3)
C10 C7 C8 106.8(3)
C9 C8 C7 107.1(3)
C8 C9 N2 110.4(3)
N1 C10 N2 127.4(2)
N1 C10 C7 125.2(3)
N2 C10 C7 107.4(2)
N3 C11 N2 112.3(2)
C13 C12 N3 110.5(3)
C12 C13 C14 106.9(3)
C15 C14 C18 118.3(3)
C15 C14 C13 134.9(3)
C18 C14 C13 106.8(3)
C16 C15 C14 117.4(3)
C15 C16 C17 120.1(3)
N4 C17 C16 124.9(3)
N4 C18 N3 126.8(3)
N4 C18 C14 125.5(3)
N3 C18 C14 107.8(3)
C20A C19A C22 102.3(4)
C19A C20A C21 104.4(4)
C20 C19 C22 94.0(9)
C19 C20 C21 108.4(8)
O1 C21 C20A 105.9(3)
O1 C21 C20 103.0(5)
C20A C21 C20 45.3(7)
O1 C22 C19A 101.2(3)
O1 C22 C19 104.2(4)
C19A C22 C19 83.3(5)
F3 P1 F3A 96.9(7)
F3 P1 F4 143.7(5)
F3A P1 F4 48.8(6)
F3 P1 F5 123.4(5)
F3A P1 F5 139.8(6)
F4 P1 F5 91.9(3)
F3 P1 F1 94.1(4)
F3A P1 F1 86.2(4)
F4 P1 F1 94.8(3)
F5 P1 F1 89.2(4)
F3 P1 F2 85.4(4)
F3A P1 F2 95.3(4)
F4 P1 F2 86.4(3)
F5 P1 F2 89.9(4)
F1 P1 F2 178.6(3)
F3 P1 F6A 94.0(6)
F3A P1 F6A 169.2(7)
F4 P1 F6A 120.6(5)
F5 P1 F6A 29.5(4)
F1 P1 F6A 93.3(5)
F2 P1 F6A 85.4(5)
F3 P1 F6 52.7(5)
F3A P1 F6 44.3(6)
F4 P1 F6 91.8(3)
F5 P1 F6 175.7(3)
F1 P1 F6 92.7(3)
F2 P1 F6 88.1(3)
F6A P1 F6 146.4(5)
F3 P1 F5A 34.1(4)
F3A P1 F5A 128.6(6)
F4 P1 F5A 177.4(3)
F5 P1 F5A 90.5(3)
F1 P1 F5A 84.5(3)
F2 P1 F5A 94.3(3)
F6A P1 F5A 62.0(5)
F6 P1 F5A 85.8(3)
F3 P1 F4A 174.8(6)
F3A P1 F4A 88.3(7)
F4 P1 F4A 41.3(3)
F5 P1 F4A 51.4(4)
F1 P1 F4A 86.4(3)
F2 P1 F4A 94.0(3)
F6A P1 F4A 80.8(6)
F6 P1 F4A 132.5(4)
F5A P1 F4A 141.0(4)

loop_
_geom_bond_atom_site_label_1
_geom_bond_atom_site_label_2
_geom_bond_distance
Pt1 C3 2.029(3)
Pt1 C2 2.034(3)
Pt1 C1 2.038(3)
Pt1 N1 2.273(2)
Pt1 N4 2.283(2)
Pt1 O1 2.293(2)
O1 C22 1.445(4)
O1 C21 1.453(4)
F1 P1 1.564(3)
F2 P1 1.570(3)
F3 P1 1.450(6)
F3A P1 1.498(6)
F4A P1 1.683(6)
F6A P1 1.577(8)
F4 P1 1.515(4)
F5 P1 1.533(6)
F5A P1 1.647(5)
F6 P1 1.633(4)
N1 C10 1.343(4)
N1 C4 1.354(4)
N2 C10 1.368(4)
N2 C9 1.392(4)
N2 C11 1.445(4)
N3 C18 1.369(4)
N3 C12 1.393(4)
N3 C11 1.441(4)
N4 C18 1.341(4)
N4 C17 1.355(4)
C4 C5 1.389(4)
C5 C6 1.369(5)
C6 C7 1.386(4)
C7 C10 1.424(4)
C7 C8 1.427(5)
C8 C9 1.344(5)
C12 C13 1.346(5)
C13 C14 1.436(5)
C14 C15 1.383(5)
C14 C18 1.417(4)
C15 C16 1.380(5)
C16 C17 1.387(5)
C19A C20A 1.520(7)
C19A C22 1.557(6)
C20A C21 1.544(7)
C19 C20 1.530(16)
C19 C22 1.649(11)
C20 C21 1.620(14)
